data_4077225
loop_
_publ_author_name
'Lee, Taegweon'
'Lee, Soon W.'
'Jang, Ho G.'
'Kang, Sang Ook'
'Ko, Jaejung'

_publ_section_title
;
 Synthesis and Reactivity of Organotin Compounds Containing the
 C,P-Chelatingo-Carboranylphosphino Ligand [o-C2B10H10PPh2-C,P](CabC,P).
 X-ray Structures of (CabC,CH2P)SnMe2Br, [(CabC,P)SnMe2]2Pd, and
 [(CabC,P)SnMe2]Pd(PEt3)Cl
;
_journal_issue 4
_journal_name_full Organometallics
_journal_page_first 741
_journal_paper_doi 10.1021/om0007872
_journal_volume 20
_journal_year 2001
_chemical_formula_sum 'C32 H52 B20 P2 Pd Sn2'
_chemical_formula_weight 1058.66
_chemical_name_systematic
; 
 ? 
;
_space_group_IT_number 14
_symmetry_space_group_name_Hall '-P 2ybc'
_symmetry_space_group_name_H-M 'P 1 21/c 1'
_atom_sites_solution_hydrogens geom
_atom_sites_solution_primary direct
_atom_sites_solution_secondary difmap
_audit_creation_method SHELXL-97
_cell_angle_alpha 90.00
_cell_angle_beta 95.077(7)
_cell_angle_gamma 90.00
_cell_formula_units_Z 4
_cell_length_a 12.1059(10)
_cell_length_b 16.056(2)
_cell_length_c 23.321(2)
_cell_measurement_temperature 296(2)
_cell_volume 4515.2(8)
_computing_structure_refinement 'SHELXL-97 (Sheldrick, 1997)'
_computing_structure_solution 'SHELXS-97 (Sheldrick, 1990)'
_diffrn_ambient_temperature 296(2)
_diffrn_measured_fraction_theta_full 0.968
_diffrn_measured_fraction_theta_max 0.968
_diffrn_radiation_monochromator graphite
_diffrn_radiation_source 'fine-focus sealed tube'
_diffrn_radiation_type MoK\a
_diffrn_radiation_wavelength 0.71073
_diffrn_reflns_av_R_equivalents 0.0193
_diffrn_reflns_av_sigmaI/netI 0.0351
_diffrn_reflns_limit_h_max 14
_diffrn_reflns_limit_h_min 0
_diffrn_reflns_limit_k_max 19
_diffrn_reflns_limit_k_min 0
_diffrn_reflns_limit_l_max 27
_diffrn_reflns_limit_l_min -27
_diffrn_reflns_number 8097
_diffrn_reflns_theta_full 25.00
_diffrn_reflns_theta_max 25.00
_diffrn_reflns_theta_min 1.75
_exptl_absorpt_coefficient_mu 1.589
_exptl_crystal_density_diffrn 1.557
_exptl_crystal_density_method 'not measured'
_exptl_crystal_F_000 2080
_refine_diff_density_max 0.571
_refine_diff_density_min -0.554
_refine_diff_density_rms 0.094
_refine_ls_extinction_coef 0.00080(7)
_refine_ls_extinction_expression Fc^*^=kFc[1+0.001xFc^2^\l^3^/sin(2\q)]^-1/4^
_refine_ls_extinction_method SHELXL
_refine_ls_goodness_of_fit_ref 1.099
_refine_ls_hydrogen_treatment mixed
_refine_ls_matrix_type full
_refine_ls_number_parameters 515
_refine_ls_number_reflns 7698
_refine_ls_number_restraints 0
_refine_ls_restrained_S_all 1.099
_refine_ls_R_factor_all 0.0450
_refine_ls_R_factor_gt 0.0343
_refine_ls_shift/su_max 0.001
_refine_ls_shift/su_mean 0.000
_refine_ls_structure_factor_coef Fsqd
_refine_ls_weighting_details 'calc w=1/[\s^2^(Fo^2^)+(0.0304P)^2^+9.9826P] where P=(Fo^2^+2Fc^2^)/3'
_refine_ls_weighting_scheme calc
_refine_ls_wR_factor_gt 0.0836
_refine_ls_wR_factor_ref 0.0925
_reflns_number_gt 6494
_reflns_number_total 7698
_reflns_threshold_expression >2sigma(I)
_cod_data_source_file om0007872.cif
_cod_data_source_block sn
_cod_database_code 4077225

loop_
_symmetry_equiv_pos_as_xyz
'x, y, z'
'-x, y+1/2, -z+1/2'
'-x, -y, -z'
'x, -y-1/2, z-1/2'

loop_
_atom_site_label
_atom_site_type_symbol
_atom_site_fract_x
_atom_site_fract_y
_atom_site_fract_z
_atom_site_U_iso_or_equiv
_atom_site_adp_type
_atom_site_occupancy
_atom_site_symmetry_multiplicity
_atom_site_calc_flag
_atom_site_refinement_flags
Sn1 Sn 0.05793(2) 0.157272(19) 0.085574(13) 0.03653(10) Uani 1 1 d .
Sn2 Sn -0.04333(2) 0.32663(2) 0.137655(15) 0.04026(10) Uani 1 1 d .
Pd1 Pd 0.15996(2) 0.27898(2) 0.139214(14) 0.03044(10) Uani 1 1 d .
P1 P 0.32690(9) 0.20707(7) 0.13240(5) 0.0303(2) Uani 1 1 d .
P2 P 0.21519(9) 0.40878(7) 0.17843(5) 0.0305(2) Uani 1 1 d .
B1 B 0.1914(5) -0.0216(4) 0.0495(3) 0.0503(14) Uani 1 1 d .
H1 H 0.1282 -0.0333 0.0135 0.060 Uiso 1 1 calc R
B2 B 0.1638(5) -0.0383(3) 0.1213(3) 0.0475(13) Uani 1 1 d .
H2 H 0.0826 -0.0611 0.1324 0.057 Uiso 1 1 calc R
B3 B 0.2400(5) 0.0362(3) 0.1645(2) 0.0422(12) Uani 1 1 d .
H3 H 0.2084 0.0634 0.2031 0.051 Uiso 1 1 calc R
B4 B 0.3842(5) 0.0158(4) 0.1606(2) 0.0443(13) Uani 1 1 d .
H4 H 0.4465 0.0288 0.1968 0.053 Uiso 1 1 calc R
B5 B 0.3944(5) -0.0709(4) 0.1137(3) 0.0586(17) Uani 1 1 d .
H5 H 0.4637 -0.1152 0.1195 0.070 Uiso 1 1 calc R
B6 B 0.2591(6) -0.1040(4) 0.0897(3) 0.0545(15) Uani 1 1 d .
H6 H 0.2408 -0.1698 0.0799 0.065 Uiso 1 1 calc R
B7 B 0.2864(5) 0.0625(3) 0.0485(2) 0.0419(12) Uani 1 1 d .
H7 H 0.2851 0.1067 0.0124 0.050 Uiso 1 1 calc R
B8 B 0.2885(5) -0.0678(4) 0.1617(3) 0.0514(14) Uani 1 1 d .
H8 H 0.2889 -0.1098 0.1990 0.062 Uiso 1 1 calc R
B9 B 0.4124(5) 0.0316(4) 0.0876(3) 0.0464(13) Uani 1 1 d .
H9 H 0.4934 0.0546 0.0765 0.056 Uiso 1 1 calc R
B10 B 0.3346(6) -0.0415(4) 0.0439(3) 0.0537(15) Uani 1 1 d .
H10 H 0.3650 -0.0662 0.0042 0.064 Uiso 1 1 calc R
B11 B 0.1085(5) 0.5894(3) 0.1971(2) 0.0437(12) Uani 1 1 d .
H11 H 0.1711 0.6087 0.2316 0.052 Uiso 1 1 calc R
B12 B 0.1389(5) 0.5871(4) 0.1242(3) 0.0495(14) Uani 1 1 d .
H12 H 0.2209 0.6051 0.1114 0.059 Uiso 1 1 calc R
B13 B 0.0117(4) 0.5086(4) 0.2072(2) 0.0407(12) Uani 1 1 d .
H13 H 0.0115 0.4743 0.2480 0.049 Uiso 1 1 calc R
B14 B -0.0339(5) 0.6129(4) 0.1995(3) 0.0542(15) Uani 1 1 d .
H14 H -0.0643 0.6480 0.2355 0.065 Uiso 1 1 calc R
B15 B 0.0606(5) 0.5030(4) 0.0898(2) 0.0483(14) Uani 1 1 d .
H15 H 0.0920 0.4656 0.0552 0.058 Uiso 1 1 calc R
B16 B -0.0922(6) 0.6246(4) 0.1269(3) 0.0641(18) Uani 1 1 d .
H16 H -0.1614 0.6677 0.1157 0.077 Uiso 1 1 calc R
B17 B 0.0443(6) 0.6611(4) 0.1469(3) 0.0588(17) Uani 1 1 d .
H17 H 0.0642 0.7279 0.1486 0.071 Uiso 1 1 calc R
B18 B -0.0821(6) 0.5284(4) 0.0911(3) 0.0578(16) Uani 1 1 d .
H18 H -0.1441 0.5082 0.0565 0.069 Uiso 1 1 calc R
B19 B 0.0145(7) 0.6085(4) 0.0806(3) 0.0635(18) Uani 1 1 d .
H19 H 0.0153 0.6410 0.0391 0.076 Uiso 1 1 calc R
B20 B -0.1108(5) 0.5317(4) 0.1643(3) 0.0561(16) Uani 1 1 d .
H20 H -0.1923 0.5134 0.1776 0.067 Uiso 1 1 calc R
C1 C 0.1864(4) 0.0591(3) 0.09573(18) 0.0350(9) Uani 1 1 d .
C2 C 0.3156(3) 0.0909(3) 0.11859(18) 0.0323(9) Uani 1 1 d .
C3 C -0.0174(4) 0.4632(3) 0.1408(2) 0.0398(10) Uani 1 1 d .
C4 C 0.1122(4) 0.4969(3) 0.16040(18) 0.0345(9) Uani 1 1 d .
C5 C 0.0379(5) 0.1731(3) -0.0066(2) 0.0528(13) Uani 1 1 d .
H5A H 0.1014 0.2015 -0.0190 0.079 Uiso 1 1 calc R
H5B H -0.0276 0.2053 -0.0170 0.079 Uiso 1 1 calc R
H5C H 0.0309 0.1195 -0.0248 0.079 Uiso 1 1 calc R
C6 C -0.0831(4) 0.0941(4) 0.1152(3) 0.0600(15) Uani 1 1 d .
H6A H -0.0725 0.0874 0.1563 0.090 Uiso 1 1 calc R
H6B H -0.0908 0.0404 0.0973 0.090 Uiso 1 1 calc R
H6C H -0.1488 0.1264 0.1054 0.090 Uiso 1 1 calc R
C7 C -0.1724(5) 0.3160(4) 0.0681(3) 0.0736(19) Uani 1 1 d .
H7A H -0.1418 0.3263 0.0322 0.110 Uiso 1 1 calc R
H7B H -0.2294 0.3561 0.0733 0.110 Uiso 1 1 calc R
H7C H -0.2033 0.2610 0.0679 0.110 Uiso 1 1 calc R
C8 C -0.1275(6) 0.3025(4) 0.2125(3) 0.078(2) Uani 1 1 d .
H8A H -0.0758 0.3057 0.2461 0.117 Uiso 1 1 calc R
H8B H -0.1597 0.2479 0.2099 0.117 Uiso 1 1 calc R
H8C H -0.1850 0.3432 0.2153 0.117 Uiso 1 1 calc R
C9 C 0.4203(4) 0.2099(3) 0.19811(18) 0.0335(9) Uani 1 1 d .
C10 C 0.3690(5) 0.2026(4) 0.2486(2) 0.0597(15) Uani 1 1 d .
H10A H 0.2922 0.1974 0.2468 0.072 Uiso 1 1 calc R
C11 C 0.4300(6) 0.2028(5) 0.3019(2) 0.082(2) Uani 1 1 d .
H11A H 0.3942 0.1977 0.3354 0.098 Uiso 1 1 calc R
C12 C 0.5435(5) 0.2105(5) 0.3050(3) 0.0712(18) Uani 1 1 d .
H12A H 0.5850 0.2097 0.3406 0.085 Uiso 1 1 calc R
C13 C 0.5942(5) 0.2192(4) 0.2564(3) 0.0678(17) Uani 1 1 d .
H13A H 0.6709 0.2246 0.2586 0.081 Uiso 1 1 calc R
C14 C 0.5343(4) 0.2202(4) 0.2031(2) 0.0554(14) Uani 1 1 d .
H14A H 0.5711 0.2279 0.1701 0.066 Uiso 1 1 calc R
C15 C 0.3953(4) 0.2456(3) 0.07041(19) 0.0359(9) Uani 1 1 d .
C16 C 0.3289(4) 0.2922(3) 0.0322(2) 0.0445(11) Uani 1 1 d .
H16A H 0.2570 0.3049 0.0404 0.053 Uiso 1 1 calc R
C17 C 0.3674(5) 0.3210(4) -0.0189(2) 0.0627(15) Uani 1 1 d .
H17A H 0.3216 0.3524 -0.0447 0.075 Uiso 1 1 calc R
C18 C 0.4739(5) 0.3022(4) -0.0305(2) 0.0634(16) Uani 1 1 d .
H18A H 0.5003 0.3212 -0.0644 0.076 Uiso 1 1 calc R
C19 C 0.5416(5) 0.2560(4) 0.0072(2) 0.0577(14) Uani 1 1 d .
H19A H 0.6134 0.2437 -0.0012 0.069 Uiso 1 1 calc R
C20 C 0.5035(4) 0.2274(3) 0.0581(2) 0.0448(11) Uani 1 1 d .
H20A H 0.5498 0.1963 0.0838 0.054 Uiso 1 1 calc R
C21 C 0.3479(4) 0.4438(3) 0.1553(2) 0.0409(11) Uani 1 1 d .
C22 C 0.4450(4) 0.4316(3) 0.1898(2) 0.0510(13) Uani 1 1 d .
H22 H 0.4423 0.4109 0.2268 0.061 Uiso 1 1 calc R
C23 C 0.5470(5) 0.4501(4) 0.1697(3) 0.0733(18) Uani 1 1 d .
H23 H 0.6117 0.4428 0.1937 0.088 Uiso 1 1 calc R
C24 C 0.5529(5) 0.4789(5) 0.1150(3) 0.079(2) Uani 1 1 d .
H24 H 0.6212 0.4915 0.1019 0.095 Uiso 1 1 calc R
C25 C 0.4562(6) 0.4890(4) 0.0794(3) 0.0704(18) Uani 1 1 d .
H25 H 0.4599 0.5080 0.0419 0.084 Uiso 1 1 calc R
C26 C 0.3545(5) 0.4714(3) 0.0989(2) 0.0526(13) Uani 1 1 d .
H26 H 0.2901 0.4779 0.0745 0.063 Uiso 1 1 calc R
C27 C 0.2330(3) 0.4117(3) 0.25637(18) 0.0348(9) Uani 1 1 d .
C28 C 0.1799(5) 0.3502(3) 0.2858(2) 0.0502(12) Uani 1 1 d .
H28 H 0.1393 0.3088 0.2655 0.060 Uiso 1 1 calc R
C29 C 0.1877(6) 0.3510(4) 0.3457(3) 0.0706(18) Uani 1 1 d .
H29 H 0.1513 0.3105 0.3654 0.085 Uiso 1 1 calc R
C30 C 0.2483(6) 0.4106(5) 0.3757(2) 0.0734(19) Uani 1 1 d .
H30 H 0.2547 0.4100 0.4157 0.088 Uiso 1 1 calc R
C31 C 0.3001(5) 0.4715(4) 0.3466(2) 0.0628(16) Uani 1 1 d .
H31 H 0.3415 0.5121 0.3673 0.075 Uiso 1 1 calc R
C32 C 0.2920(4) 0.4736(3) 0.2876(2) 0.0421(11) Uani 1 1 d .
H32 H 0.3257 0.5163 0.2686 0.051 Uiso 1 1 calc R

loop_
_atom_site_aniso_label
_atom_site_aniso_U_11
_atom_site_aniso_U_22
_atom_site_aniso_U_33
_atom_site_aniso_U_23
_atom_site_aniso_U_13
_atom_site_aniso_U_12
Sn1 0.02917(16) 0.03701(18) 0.04298(18) -0.00653(13) 0.00079(12) -0.00447(12)
Sn2 0.02556(16) 0.04080(18) 0.0551(2) -0.00548(15) 0.00748(13) -0.00100(12)
Pd1 0.02509(16) 0.03287(18) 0.03370(18) -0.00495(13) 0.00446(12) -0.00151(12)
P1 0.0262(5) 0.0333(5) 0.0319(5) -0.0012(4) 0.0042(4) -0.0001(4)
P2 0.0283(5) 0.0329(6) 0.0305(5) -0.0035(4) 0.0046(4) -0.0035(4)
B1 0.060(4) 0.037(3) 0.053(3) -0.011(3) 0.001(3) -0.005(3)
B2 0.049(3) 0.033(3) 0.061(4) 0.003(3) 0.011(3) -0.005(2)
B3 0.048(3) 0.042(3) 0.038(3) 0.005(2) 0.012(2) -0.004(2)
B4 0.047(3) 0.044(3) 0.041(3) 0.006(2) -0.001(2) 0.003(2)
B5 0.051(3) 0.037(3) 0.090(5) -0.002(3) 0.017(3) 0.004(3)
B6 0.065(4) 0.034(3) 0.065(4) -0.005(3) 0.010(3) 0.000(3)
B7 0.048(3) 0.041(3) 0.038(3) -0.005(2) 0.011(2) 0.003(2)
B8 0.062(4) 0.041(3) 0.052(3) 0.012(3) 0.007(3) 0.000(3)
B9 0.044(3) 0.041(3) 0.056(3) -0.003(3) 0.016(3) 0.004(2)
B10 0.068(4) 0.040(3) 0.055(4) -0.010(3) 0.019(3) 0.005(3)
B11 0.053(3) 0.033(3) 0.046(3) -0.005(2) 0.004(2) 0.005(2)
B12 0.063(4) 0.036(3) 0.050(3) 0.008(3) 0.005(3) 0.000(3)
B13 0.034(3) 0.047(3) 0.043(3) -0.006(2) 0.008(2) 0.006(2)
B14 0.050(3) 0.043(3) 0.070(4) -0.010(3) 0.001(3) 0.010(3)
B15 0.059(4) 0.050(3) 0.035(3) 0.006(2) -0.001(3) 0.002(3)
B16 0.066(4) 0.044(3) 0.079(5) 0.001(3) -0.016(4) 0.016(3)
B17 0.072(4) 0.033(3) 0.068(4) 0.005(3) -0.008(3) 0.006(3)
B18 0.060(4) 0.048(3) 0.061(4) 0.005(3) -0.018(3) 0.006(3)
B19 0.086(5) 0.049(4) 0.054(4) 0.017(3) -0.006(3) 0.008(3)
B20 0.041(3) 0.055(4) 0.072(4) -0.005(3) 0.000(3) 0.012(3)
C1 0.035(2) 0.038(2) 0.032(2) -0.0072(19) 0.0034(17) -0.0048(19)
C2 0.029(2) 0.035(2) 0.033(2) 0.0001(18) 0.0038(17) -0.0010(17)
C3 0.035(2) 0.040(2) 0.044(3) -0.002(2) -0.0020(19) 0.0007(19)
C4 0.034(2) 0.036(2) 0.033(2) 0.0005(18) 0.0033(18) -0.0021(18)
C5 0.056(3) 0.050(3) 0.050(3) 0.001(2) -0.008(2) 0.000(2)
C6 0.044(3) 0.055(3) 0.082(4) 0.002(3) 0.013(3) -0.008(3)
C7 0.046(3) 0.065(4) 0.105(5) -0.019(4) -0.022(3) 0.003(3)
C8 0.072(4) 0.063(4) 0.108(5) 0.006(4) 0.055(4) 0.003(3)
C9 0.034(2) 0.033(2) 0.033(2) -0.0033(18) -0.0014(17) 0.0010(18)
C10 0.042(3) 0.097(5) 0.039(3) -0.003(3) 0.004(2) -0.001(3)
C11 0.069(4) 0.139(7) 0.036(3) 0.001(4) 0.000(3) -0.007(4)
C12 0.066(4) 0.099(5) 0.045(3) -0.001(3) -0.018(3) 0.000(4)
C13 0.039(3) 0.102(5) 0.061(4) 0.000(3) -0.008(3) -0.012(3)
C14 0.040(3) 0.079(4) 0.047(3) 0.005(3) 0.000(2) -0.009(3)
C15 0.036(2) 0.038(2) 0.035(2) -0.0004(19) 0.0081(18) -0.0014(19)
C16 0.043(3) 0.047(3) 0.043(3) 0.003(2) 0.004(2) 0.000(2)
C17 0.074(4) 0.074(4) 0.039(3) 0.011(3) 0.003(3) -0.005(3)
C18 0.076(4) 0.077(4) 0.040(3) -0.001(3) 0.021(3) -0.017(3)
C19 0.049(3) 0.069(4) 0.059(3) -0.007(3) 0.025(3) -0.014(3)
C20 0.039(2) 0.050(3) 0.046(3) 0.000(2) 0.011(2) 0.000(2)
C21 0.040(2) 0.038(2) 0.047(3) -0.010(2) 0.017(2) -0.007(2)
C22 0.037(3) 0.058(3) 0.059(3) -0.009(3) 0.014(2) -0.005(2)
C23 0.039(3) 0.092(5) 0.091(5) -0.007(4) 0.020(3) -0.011(3)
C24 0.051(4) 0.095(5) 0.098(5) -0.017(4) 0.040(4) -0.025(3)
C25 0.079(4) 0.074(4) 0.064(4) -0.007(3) 0.039(3) -0.025(3)
C26 0.054(3) 0.058(3) 0.049(3) -0.007(2) 0.021(2) -0.009(3)
C27 0.030(2) 0.039(2) 0.035(2) -0.0017(19) 0.0040(17) 0.0063(18)
C28 0.057(3) 0.048(3) 0.047(3) 0.004(2) 0.011(2) 0.000(2)
C29 0.109(5) 0.062(4) 0.044(3) 0.014(3) 0.025(3) 0.007(4)
C30 0.093(5) 0.095(5) 0.032(3) 0.003(3) 0.006(3) 0.023(4)
C31 0.049(3) 0.092(5) 0.045(3) -0.024(3) -0.010(2) 0.016(3)
C32 0.035(2) 0.049(3) 0.042(3) -0.010(2) 0.0007(19) 0.005(2)

loop_
_atom_type_symbol
_atom_type_description
_atom_type_scat_dispersion_real
_atom_type_scat_dispersion_imag
_atom_type_scat_source
C C 0.0033 0.0016 'International Tables Vol C Tables 4.2.6.8 and 6.1.1.4'
H H 0.0000 0.0000 'International Tables Vol C Tables 4.2.6.8 and 6.1.1.4'
B B 0.0013 0.0007 'International Tables Vol C Tables 4.2.6.8 and 6.1.1.4'
P P 0.1023 0.0942 'International Tables Vol C Tables 4.2.6.8 and 6.1.1.4'
Pd Pd -0.9988 1.0072 'International Tables Vol C Tables 4.2.6.8 and 6.1.1.4'
Sn Sn -0.6537 1.4246 'International Tables Vol C Tables 4.2.6.8 and 6.1.1.4'

loop_
_geom_angle_atom_site_label_1
_geom_angle_atom_site_label_2
_geom_angle_atom_site_label_3
_geom_angle
C6 Sn1 C5 110.7(2)
C6 Sn1 C1 101.53(19)
C5 Sn1 C1 101.92(18)
C6 Sn1 Pd1 124.15(17)
C5 Sn1 Pd1 113.68(15)
C1 Sn1 Pd1 100.73(11)
C6 Sn1 Sn2 86.46(16)
C5 Sn1 Sn2 105.09(15)
C1 Sn1 Sn2 146.94(11)
Pd1 Sn1 Sn2 50.691(12)
C8 Sn2 C7 103.6(3)
C8 Sn2 C3 103.2(2)
C7 Sn2 C3 101.2(2)
C8 Sn2 Pd1 117.4(2)
C7 Sn2 Pd1 127.96(19)
C3 Sn2 Pd1 99.27(12)
C8 Sn2 Sn1 112.10(18)
C7 Sn2 Sn1 85.72(17)
C3 Sn2 Sn1 141.33(12)
Pd1 Sn2 Sn1 50.736(10)
P1 Pd1 P2 104.23(4)
P1 Pd1 Sn2 166.87(3)
P2 Pd1 Sn2 88.89(3)
P1 Pd1 Sn1 88.44(3)
P2 Pd1 Sn1 165.87(3)
Sn2 Pd1 Sn1 78.573(14)
C9 P1 C15 111.3(2)
C9 P1 C2 101.37(19)
C15 P1 C2 103.19(19)
C9 P1 Pd1 113.92(14)
C15 P1 Pd1 109.83(15)
C2 P1 Pd1 116.49(13)
C27 P2 C21 105.0(2)
C27 P2 C4 102.66(19)
C21 P2 C4 106.3(2)
C27 P2 Pd1 114.70(15)
C21 P2 Pd1 112.62(15)
C4 P2 Pd1 114.47(14)
C1 B1 B2 59.2(3)
C1 B1 B7 59.0(3)
B2 B1 B7 107.8(4)
C1 B1 B10 105.9(4)
B2 B1 B10 108.1(5)
B7 B1 B10 59.9(3)
C1 B1 B6 105.9(4)
B2 B1 B6 60.1(3)
B7 B1 B6 107.7(4)
B10 B1 B6 59.9(4)
C1 B2 B1 58.4(3)
C1 B2 B3 59.1(3)
B1 B2 B3 107.8(4)
C1 B2 B6 105.6(4)
B1 B2 B6 60.5(4)
B3 B2 B6 108.2(4)
C1 B2 B8 106.0(4)
B1 B2 B8 108.8(4)
B3 B2 B8 60.1(3)
B6 B2 B8 60.4(4)
C2 B3 C1 58.9(3)
C2 B3 B2 105.8(4)
C1 B3 B2 58.5(3)
C2 B3 B8 105.3(4)
C1 B3 B8 105.4(4)
B2 B3 B8 60.0(3)
C2 B3 B4 58.9(3)
C1 B3 B4 106.4(4)
B2 B3 B4 108.1(4)
B8 B3 B4 59.8(3)
C2 B4 B8 104.8(4)
C2 B4 B5 104.7(4)
B8 B4 B5 59.9(3)
C2 B4 B9 58.7(3)
B8 B4 B9 107.5(4)
B5 B4 B9 59.7(3)
C2 B4 B3 58.3(3)
B8 B4 B3 59.8(3)
B5 B4 B3 107.2(4)
B9 B4 B3 107.0(4)
B6 B5 B9 108.0(5)
B6 B5 B8 60.4(4)
B9 B5 B8 107.9(4)
B6 B5 B4 108.5(4)
B9 B5 B4 60.2(3)
B8 B5 B4 59.9(3)
B6 B5 B10 60.1(4)
B9 B5 B10 59.6(4)
B8 B5 B10 108.1(5)
B4 B5 B10 108.0(4)
B5 B6 B2 108.0(4)
B5 B6 B10 60.5(4)
B2 B6 B10 107.6(4)
B5 B6 B1 108.3(4)
B2 B6 B1 59.4(3)
B10 B6 B1 60.0(4)
B5 B6 B8 60.1(4)
B2 B6 B8 59.8(4)
B10 B6 B8 108.2(4)
B1 B6 B8 107.4(4)
C2 B7 C1 59.2(3)
C2 B7 B10 105.5(4)
C1 B7 B10 105.3(4)
C2 B7 B1 105.7(4)
C1 B7 B1 58.0(3)
B10 B7 B1 60.1(3)
C2 B7 B9 59.1(3)
C1 B7 B9 106.5(4)
B10 B7 B9 59.7(3)
B1 B7 B9 107.9(4)
B2 B8 B3 59.9(3)
B2 B8 B4 108.5(4)
B3 B8 B4 60.4(3)
B2 B8 B5 107.5(4)
B3 B8 B5 108.0(4)
B4 B8 B5 60.2(3)
B2 B8 B6 59.8(3)
B3 B8 B6 107.6(4)
B4 B8 B6 108.0(4)
B5 B8 B6 59.5(4)
C2 B9 B10 105.1(4)
C2 B9 B5 105.1(4)
B10 B9 B5 60.5(4)
C2 B9 B7 58.3(3)
B10 B9 B7 60.1(3)
B5 B9 B7 108.0(4)
C2 B9 B4 58.8(3)
B10 B9 B4 108.6(4)
B5 B9 B4 60.1(3)
B7 B9 B4 107.6(4)
B9 B10 B7 60.2(3)
B9 B10 B6 107.7(4)
B7 B10 B6 107.8(4)
B9 B10 B1 108.2(4)
B7 B10 B1 60.0(3)
B6 B10 B1 60.0(4)
B9 B10 B5 59.9(4)
B7 B10 B5 107.7(4)
B6 B10 B5 59.4(4)
B1 B10 B5 107.5(4)
C4 B11 B14 105.6(4)
C4 B11 B17 105.2(4)
B14 B11 B17 60.7(4)
C4 B11 B12 59.1(3)
B14 B11 B12 108.7(4)
B17 B11 B12 59.7(4)
C4 B11 B13 58.7(3)
B14 B11 B13 59.8(3)
B17 B11 B13 107.8(4)
B12 B11 B13 107.9(4)
C4 B12 B17 105.3(4)
C4 B12 B11 58.9(3)
B17 B12 B11 60.1(3)
C4 B12 B19 104.9(4)
B17 B12 B19 60.1(4)
B11 B12 B19 107.9(5)
C4 B12 B15 58.2(3)
B17 B12 B15 108.0(5)
B11 B12 B15 107.4(4)
B19 B12 B15 60.1(4)
C4 B13 C3 58.7(3)
C4 B13 B20 105.8(4)
C3 B13 B20 58.7(3)
C4 B13 B14 105.8(4)
C3 B13 B14 105.9(4)
B20 B13 B14 60.1(3)
C4 B13 B11 58.9(3)
C3 B13 B11 106.0(4)
B20 B13 B11 107.8(4)
B14 B13 B11 59.9(3)
B20 B14 B13 59.6(3)
B20 B14 B11 107.6(4)
B13 B14 B11 60.3(3)
B20 B14 B16 59.2(4)
B13 B14 B16 106.8(4)
B11 B14 B16 107.2(5)
B20 B14 B17 106.8(5)
B13 B14 B17 107.4(4)
B11 B14 B17 59.6(3)
B16 B14 B17 59.6(4)
C3 B15 C4 59.0(3)
C3 B15 B18 58.4(3)
C4 B15 B18 105.6(4)
C3 B15 B19 104.6(4)
C4 B15 B19 104.6(4)
B18 B15 B19 59.5(4)
C3 B15 B12 105.8(4)
C4 B15 B12 58.7(3)
B18 B15 B12 107.2(4)
B19 B15 B12 59.3(4)
B20 B16 B18 60.5(4)
B20 B16 B19 108.2(4)
B18 B16 B19 60.0(4)
B20 B16 B17 107.9(5)
B18 B16 B17 108.1(5)
B19 B16 B17 59.8(4)
B20 B16 B14 59.8(4)
B18 B16 B14 108.6(4)
B19 B16 B14 108.3(5)
B17 B16 B14 60.3(4)
B12 B17 B19 60.3(4)
B12 B17 B11 60.1(3)
B19 B17 B11 108.1(4)
B12 B17 B16 108.2(5)
B19 B17 B16 60.0(4)
B11 B17 B16 107.6(5)
B12 B17 B14 108.2(4)
B19 B17 B14 108.3(5)
B11 B17 B14 59.6(3)
B16 B17 B14 60.1(4)
C3 B18 B16 105.2(4)
C3 B18 B19 105.8(4)
B16 B18 B19 60.2(4)
C3 B18 B20 58.7(3)
B16 B18 B20 59.3(4)
B19 B18 B20 107.4(5)
C3 B18 B15 58.7(3)
B16 B18 B15 108.4(5)
B19 B18 B15 60.6(4)
B20 B18 B15 107.3(4)
B18 B19 B17 108.2(5)
B18 B19 B16 59.8(4)
B17 B19 B16 60.1(4)
B18 B19 B12 108.5(4)
B17 B19 B12 59.6(4)
B16 B19 B12 107.8(5)
B18 B19 B15 59.9(4)
B17 B19 B15 108.0(4)
B16 B19 B15 107.5(5)
B12 B19 B15 60.5(3)
C3 B20 B16 105.8(5)
C3 B20 B13 59.6(3)
B16 B20 B13 108.9(5)
C3 B20 B14 106.8(4)
B16 B20 B14 61.1(4)
B13 B20 B14 60.3(3)
C3 B20 B18 58.6(3)
B16 B20 B18 60.1(4)
B13 B20 B18 108.3(4)
B14 B20 B18 109.3(5)
C2 C1 B1 110.5(4)
C2 C1 B2 109.9(4)
B1 C1 B2 62.4(3)
C2 C1 B7 60.3(3)
B1 C1 B7 63.0(3)
B2 C1 B7 113.6(4)
C2 C1 B3 60.4(3)
B1 C1 B3 113.6(4)
B2 C1 B3 62.3(3)
B7 C1 B3 112.3(4)
C2 C1 Sn1 116.2(3)
B1 C1 Sn1 122.8(3)
B2 C1 Sn1 123.9(3)
B7 C1 Sn1 116.1(3)
B3 C1 Sn1 117.2(3)
C1 C2 B7 60.5(3)
C1 C2 B3 60.7(3)
B7 C2 B3 112.8(4)
C1 C2 B9 110.3(3)
B7 C2 B9 62.6(3)
B3 C2 B9 113.7(4)
C1 C2 B4 110.8(3)
B7 C2 B4 114.1(4)
B3 C2 B4 62.8(3)
B9 C2 B4 62.5(3)
C1 C2 P1 113.8(3)
B7 C2 P1 115.6(3)
B3 C2 P1 115.7(3)
B9 C2 P1 125.1(3)
B4 C2 P1 124.6(3)
C4 C3 B18 110.4(4)
C4 C3 B20 109.6(4)
B18 C3 B20 62.8(4)
C4 C3 B15 60.6(3)
B18 C3 B15 62.9(4)
B20 C3 B15 114.0(4)
C4 C3 B13 60.5(3)
B18 C3 B13 113.5(4)
B20 C3 B13 61.7(3)
B15 C3 B13 112.8(4)
C4 C3 Sn2 116.9(3)
B18 C3 Sn2 122.1(3)
B20 C3 Sn2 123.6(3)
B15 C3 Sn2 115.7(3)
B13 C3 Sn2 117.8(3)
C3 C4 B15 60.4(3)
C3 C4 B13 60.8(3)
B15 C4 B13 112.7(4)
C3 C4 B11 110.4(4)
B15 C4 B11 114.0(4)
B13 C4 B11 62.4(3)
C3 C4 B12 110.4(4)
B15 C4 B12 63.1(3)
B13 C4 B12 113.2(4)
B11 C4 B12 62.0(3)
C3 C4 P2 113.3(3)
B15 C4 P2 115.5(3)
B13 C4 P2 115.3(3)
B11 C4 P2 125.2(3)
B12 C4 P2 125.8(3)
C14 C9 C10 117.3(4)
C14 C9 P1 127.8(4)
C10 C9 P1 114.9(3)
C9 C10 C11 121.2(5)
C12 C11 C10 119.9(6)
C13 C12 C11 119.6(5)
C12 C13 C14 121.2(5)
C13 C14 C9 120.9(5)
C16 C15 C20 119.1(4)
C16 C15 P1 114.6(3)
C20 C15 P1 126.1(4)
C15 C16 C17 121.1(5)
C18 C17 C16 119.0(6)
C19 C18 C17 120.8(5)
C18 C19 C20 120.3(5)
C19 C20 C15 119.7(5)
C22 C21 C26 118.5(4)
C22 C21 P2 120.7(4)
C26 C21 P2 120.1(4)
C21 C22 C23 120.7(6)
C24 C23 C22 120.6(6)
C23 C24 C25 119.4(5)
C26 C25 C24 120.6(6)
C25 C26 C21 120.3(6)
C28 C27 C32 119.1(4)
C28 C27 P2 117.2(4)
C32 C27 P2 123.6(4)
C27 C28 C29 119.6(5)
C30 C29 C28 120.6(6)
C29 C30 C31 119.7(5)
C32 C31 C30 121.2(6)
C31 C32 C27 119.7(5)

loop_
_geom_bond_atom_site_label_1
_geom_bond_atom_site_label_2
_geom_bond_distance
Sn1 C6 2.151(5)
Sn1 C5 2.157(5)
Sn1 C1 2.213(4)
Sn1 Pd1 2.5760(5)
Sn1 Sn2 3.2612(5)
Sn2 C8 2.134(6)
Sn2 C7 2.156(6)
Sn2 C3 2.215(5)
Sn2 Pd1 2.5743(5)
Pd1 P1 2.3450(11)
Pd1 P2 2.3493(11)
P1 C9 1.823(4)
P1 C15 1.836(4)
P1 C2 1.896(4)
P2 C27 1.812(4)
P2 C21 1.828(4)
P2 C4 1.908(4)
B1 C1 1.691(7)
B1 B2 1.759(9)
B1 B7 1.776(8)
B1 B10 1.779(9)
B1 B6 1.779(9)
B2 C1 1.705(7)
B2 B3 1.770(8)
B2 B6 1.771(8)
B2 B8 1.772(9)
B3 C2 1.710(6)
B3 C1 1.715(7)
B3 B8 1.774(8)
B3 B4 1.786(8)
B4 C2 1.720(7)
B4 B8 1.776(8)
B4 B5 1.782(9)
B4 B9 1.783(8)
B5 B6 1.765(9)
B5 B9 1.774(8)
B5 B8 1.776(9)
B5 B10 1.784(10)
B6 B10 1.777(9)
B6 B8 1.782(9)
B7 C2 1.704(7)
B7 C1 1.708(6)
B7 B10 1.775(8)
B7 B9 1.778(8)
B9 C2 1.719(7)
B9 B10 1.769(9)
B11 C4 1.717(7)
B11 B14 1.771(8)
B11 B17 1.771(8)
B11 B12 1.772(8)
B11 B13 1.778(8)
B12 C4 1.722(7)
B12 B17 1.764(9)
B12 B19 1.776(9)
B12 B15 1.798(9)
B13 C4 1.715(6)
B13 C3 1.719(7)
B13 B20 1.754(8)
B13 B14 1.768(8)
B14 B20 1.764(9)
B14 B16 1.786(10)
B14 B17 1.790(10)
B15 C3 1.708(7)
B15 C4 1.712(7)
B15 B18 1.778(9)
B15 B19 1.791(9)
B16 B20 1.752(10)
B16 B18 1.766(9)
B16 B19 1.775(11)
B16 B17 1.777(10)
B17 B19 1.771(10)
B18 C3 1.701(7)
B18 B19 1.771(10)
B18 B20 1.773(10)
B20 C3 1.703(7)
C1 C2 1.686(6)
C3 C4 1.684(6)
C9 C14 1.384(7)
C9 C10 1.385(7)
C10 C11 1.389(8)
C11 C12 1.375(9)
C12 C13 1.344(9)
C13 C14 1.382(8)
C15 C16 1.370(7)
C15 C20 1.396(6)
C16 C17 1.395(7)
C17 C18 1.375(9)
C18 C19 1.366(9)
C19 C20 1.387(7)
C21 C22 1.379(7)
C21 C26 1.395(7)
C22 C23 1.391(7)
C23 C24 1.362(10)
C24 C25 1.384(10)
C25 C26 1.380(7)
C27 C28 1.391(7)
C27 C32 1.392(6)
C28 C29 1.392(8)
C29 C30 1.361(10)
C30 C31 1.374(9)
C31 C32 1.371(7)
